data_4321976
loop_
_publ_author_name
'F. Albert Cotton'
'Carlos A. Murillo'
'Isabel Pascual'

_publ_section_title
;
 Quadruply Bonded Dichromium Complexes with Variously Fluorinated
 Formamidinate Ligands
;
_journal_name_full 'Inorganic Chemistry'
_journal_page_first 2182
_journal_page_last 2187
_journal_paper_doi 10.1021/ic990007l
_journal_volume 38
_journal_year 1999
_chemical_compound_source synthesis
_chemical_formula_sum 'C52 H28 Cr2 F8 N8'
_chemical_formula_weight 1020.82
_space_group_IT_number 2
_symmetry_cell_setting triclinic
_symmetry_space_group_name_Hall '-P 1'
_symmetry_space_group_name_H-M 'P -1'
_atom_sites_solution_hydrogens geom
_atom_sites_solution_primary direct
_atom_sites_solution_secondary difmap
_audit_creation_method SHELXL
_cell_angle_alpha 69.249(10)
_cell_angle_beta 73.85(2)
_cell_angle_gamma 84.25(2)
_cell_formula_units_Z 1
_cell_length_a 9.6060(12)
_cell_length_b 9.7270(10)
_cell_length_c 13.6060(11)
_cell_measurement_reflns_used 243
_cell_measurement_temperature 213(2)
_cell_measurement_theta_max 16.7
_cell_measurement_theta_min 4.3
_cell_volume 1141.9(2)
_computing_cell_refinement MADNES
_computing_data_collection MADNES
_computing_data_reduction PROCOR
_computing_molecular_graphics XPW
_computing_publication_material CIFTAB
_computing_structure_refinement 'SHELXL-93 (Sheldrick, 1993)'
_computing_structure_solution 'SHELXS-86 (Sheldrick, 1990)'
_diffrn_ambient_temperature 213(2)
_diffrn_measurement_device 'Nonius FAST'
_diffrn_measurement_method 'Ellipsoid-mask fitting'
_diffrn_radiation_monochromator graphite
_diffrn_radiation_source 'fine-focus sealed tube'
_diffrn_radiation_type MoK\a
_diffrn_radiation_wavelength 0.71073
_diffrn_reflns_av_R_equivalents 0.0693
_diffrn_reflns_av_sigmaI/netI 0.0654
_diffrn_reflns_limit_h_max 11
_diffrn_reflns_limit_h_min -11
_diffrn_reflns_limit_k_max 11
_diffrn_reflns_limit_k_min -11
_diffrn_reflns_limit_l_max 16
_diffrn_reflns_limit_l_min -15
_diffrn_reflns_number 7363
_diffrn_reflns_theta_max 25.14
_diffrn_reflns_theta_min 2.21
_diffrn_standards_number 'None (area detector)'
_exptl_absorpt_coefficient_mu 0.556
_exptl_absorpt_correction_type none
_exptl_crystal_colour 'green yellowish'
_exptl_crystal_density_diffrn 1.484
_exptl_crystal_description 'regular block'
_exptl_crystal_F_000 516
_exptl_crystal_size_max 0.30
_exptl_crystal_size_mid 0.20
_exptl_crystal_size_min 0.20
_refine_diff_density_max 2.280
_refine_diff_density_min -0.539
_refine_diff_density_rms 0.232
_refine_ls_extinction_method none
_refine_ls_goodness_of_fit_all 1.189
_refine_ls_goodness_of_fit_obs 1.241
_refine_ls_hydrogen_treatment riding
_refine_ls_matrix_type full
_refine_ls_number_parameters 356
_refine_ls_number_reflns 3781
_refine_ls_number_restraints 0
_refine_ls_restrained_S_all 1.193
_refine_ls_restrained_S_obs 1.241
_refine_ls_R_factor_all 0.1470
_refine_ls_R_factor_obs 0.1188
_refine_ls_shift/esd_max 0.001
_refine_ls_shift/esd_mean 0.000
_refine_ls_structure_factor_coef Fsqd
_refine_ls_weighting_details 'w=1/[\s^2^(Fo^2^)+(0.1887P)^2^+3.5851P] where P=(Fo^2^+2Fc^2^)/3'
_refine_ls_weighting_scheme calc
_refine_ls_wR_factor_all 0.3497
_refine_ls_wR_factor_obs 0.3184
_reflns_number_observed 2928
_reflns_number_total 3784
_reflns_observed_criterion >2sigma(I)
_cod_data_source_file ic990007l_3.cif
_cod_data_source_block compound_3
_cod_depositor_comments
;
The following automatic conversions were performed:

'_exptl_absorpt_correction_type' value 'None' changed to 'none'
according to the built-in table from CIF Core dictionary named
'cif_core.dic' version 2.4.1 from 2010-06-29.

Automatic conversion script
Id: cif_fix_values 1673 2011-04-08 12:14:43Z adriana 

The following automatic conversions were performed:

'_refine_ls_weighting_scheme' value 'calc
w=1/[\s^2^(Fo^2^)+(0.1887P)^2^+3.5851P] where P=(Fo^2^+2Fc^2^)/3' was
changed to 'calc'. New tag '_refine_ls_weighting_details' was
created. The value of the new tag was set to
'w=1/[\s^2^(Fo^2^)+(0.1887P)^2^+3.5851P] where P=(Fo^2^+2Fc^2^)/3'.

Automatic conversion script
Id: cif_fix_values 3143 2015-03-26 13:38:13Z robertas 
;
_cod_database_code 4321976

loop_
_symmetry_equiv_pos_as_xyz
'x, y, z'
'-x, -y, -z'

loop_
_atom_site_aniso_label
_atom_site_aniso_U_11
_atom_site_aniso_U_22
_atom_site_aniso_U_33
_atom_site_aniso_U_23
_atom_site_aniso_U_13
_atom_site_aniso_U_12
Cr1 0.0399(8) 0.0417(8) 0.0342(7) -0.0166(5) -0.0106(5) 0.0009(5)
N1 0.038(3) 0.048(4) 0.035(3) -0.018(3) -0.009(3) 0.000(3)
N2 0.050(4) 0.036(3) 0.033(3) -0.016(3) -0.012(3) 0.004(3)
N3 0.048(4) 0.052(4) 0.037(3) -0.024(3) -0.015(3) -0.002(3)
N4 0.046(4) 0.045(4) 0.035(3) -0.016(3) -0.014(3) 0.001(3)
C1 0.042(4) 0.051(5) 0.046(4) -0.022(4) -0.016(4) 0.012(4)
C02 0.053(5) 0.040(4) 0.039(4) -0.017(3) -0.012(4) 0.003(4)
C2 0.054(5) 0.057(5) 0.055(5) -0.021(4) -0.020(4) 0.008(4)
C03 0.045(4) 0.041(4) 0.043(4) -0.017(3) -0.008(4) 0.000(3)
C3 0.055(6) 0.060(6) 0.050(5) 0.000(5) -0.007(4) 0.002(5)
C4 0.102(9) 0.083(8) 0.042(5) -0.021(5) -0.005(5) -0.005(7)
C5 0.082(8) 0.071(7) 0.056(6) -0.023(5) 0.001(5) -0.023(6)
C6 0.083(7) 0.059(6) 0.041(5) -0.015(4) -0.019(5) -0.006(5)
C21 0.044(4) 0.039(4) 0.041(4) -0.015(3) -0.009(3) -0.002(3)
C22 0.061(6) 0.055(5) 0.049(5) -0.024(4) -0.018(4) 0.007(4)
C23 0.064(6) 0.064(6) 0.049(5) -0.022(4) -0.023(4) -0.003(5)
C24 0.067(6) 0.071(6) 0.048(5) -0.035(5) -0.011(5) 0.001(5)
C25 0.066(6) 0.073(7) 0.065(6) -0.043(5) -0.013(5) 0.010(5)
C26 0.051(5) 0.056(5) 0.054(5) -0.027(4) -0.018(4) 0.005(4)
C31 0.032(4) 0.058(5) 0.037(4) -0.021(4) -0.009(3) 0.001(4)
C32 0.056(5) 0.063(6) 0.051(5) -0.031(4) -0.018(4) -0.003(4)
C33 0.048(5) 0.078(7) 0.043(5) -0.026(5) -0.020(4) 0.013(5)
C34 0.048(5) 0.102(9) 0.066(6) -0.048(6) -0.019(5) 0.006(6)
C35 0.067(7) 0.101(9) 0.066(7) -0.034(6) -0.020(5) -0.031(6)
C36 0.063(6) 0.081(7) 0.048(5) -0.024(5) -0.012(4) -0.016(5)
C41 0.045(4) 0.035(4) 0.038(4) -0.004(3) -0.014(3) -0.010(3)
C42 0.061(5) 0.060(5) 0.042(5) -0.019(4) -0.022(4) 0.005(4)
C43 0.073(7) 0.079(7) 0.036(5) -0.014(5) -0.023(4) 0.002(5)
C44 0.065(7) 0.102(9) 0.058(6) -0.012(6) -0.031(5) 0.003(6)
C45 0.067(7) 0.072(7) 0.064(6) -0.020(5) -0.032(5) 0.016(5)
C46 0.058(6) 0.064(6) 0.050(5) -0.024(4) -0.019(4) 0.004(5)
F10 0.165(20) 0.117(15) 0.061(10) -0.051(10) -0.027(11) -0.027(13)
F11 0.102(9) 0.105(9) 0.060(7) 0.004(6) -0.024(6) -0.042(7)
F20 0.139(18) 0.123(16) 0.090(13) -0.057(12) -0.052(12) 0.008(13)
F21 0.105(8) 0.099(8) 0.080(7) -0.062(6) -0.041(6) 0.065(7)
F30 0.088(12) 0.117(14) 0.073(11) -0.035(10) -0.030(9) -0.001(10)
F31 0.134(11) 0.124(10) 0.059(6) -0.025(6) -0.022(6) -0.087(9)
F40 0.113(11) 0.173(15) 0.059(7) -0.050(8) -0.031(7) 0.010(10)
F41 0.077(10) 0.101(12) 0.092(11) -0.044(9) -0.060(9) 0.046(9)

loop_
_atom_site_label
_atom_site_type_symbol
_atom_site_fract_x
_atom_site_fract_y
_atom_site_fract_z
_atom_site_U_iso_or_equiv
_atom_site_thermal_displace_type
_atom_site_occupancy
_atom_site_calc_flag
_atom_site_refinement_flags
_atom_site_disorder_group
Cr1 Cr 0.50859(13) -0.00026(13) 0.56861(9) 0.0375(5) Uani 1 d . .
N1 N 0.2945(7) -0.0486(7) 0.6495(5) 0.0391(15) Uani 1 d . .
N2 N 0.4642(7) 0.2208(7) 0.5385(5) 0.0385(15) Uani 1 d . .
N3 N 0.7267(7) 0.0470(8) 0.5136(5) 0.042(2) Uani 1 d . .
N4 N 0.5576(7) -0.2201(7) 0.6235(5) 0.0409(15) Uani 1 d . .
C1 C 0.2303(9) -0.0846(10) 0.7630(7) 0.045(2) Uani 1 d . .
C02 C 0.4331(9) 0.2879(9) 0.4454(6) 0.043(2) Uani 1 d . .
H0A H 0.4036(9) 0.3869(9) 0.4277(6) 0.052 Uiso 1 calc R .
C2 C 0.1420(10) -0.2085(10) 0.8238(8) 0.054(2) Uani 1 d . .
H0G H 0.1180(10) -0.2659(10) 0.7879(8) 0.065 Uiso 1 calc R .
C03 C 0.7866(9) 0.0685(9) 0.4084(6) 0.043(2) Uani 1 d . .
H0B H 0.8841(9) 0.0971(9) 0.3763(6) 0.052 Uiso 1 calc R .
C3 C 0.0908(11) -0.2469(11) 0.9327(8) 0.062(3) Uani 1 d . .
C4 C 0.1197(14) -0.1646(14) 0.9891(8) 0.078(3) Uani 1 d . .
H0N H 0.0815(14) -0.1912(14) 1.0649(8) 0.094 Uiso 1 calc R .
C5 C 0.2057(13) -0.0431(13) 0.9314(9) 0.072(3) Uani 1 d . .
C6 C 0.2606(12) -0.0026(11) 0.8197(7) 0.060(3) Uani 1 d . .
H0L H 0.3192(12) 0.0815(11) 0.7818(7) 0.072 Uiso 1 calc R .
C21 C 0.4362(9) 0.2962(8) 0.6148(6) 0.041(2) Uani 1 d . .
C22 C 0.5265(11) 0.2728(10) 0.6844(7) 0.053(2) Uani 1 d . .
H0E H 0.6108(11) 0.2155(10) 0.6759(7) 0.063 Uiso 1 calc R .
C23 C 0.4916(11) 0.3340(11) 0.7650(8) 0.056(2) Uani 1 d . .
C24 C 0.3698(11) 0.4229(11) 0.7789(8) 0.059(2) Uani 1 d . .
H0J H 0.3457(11) 0.4644(11) 0.8342(8) 0.071 Uiso 1 calc R .
C25 C 0.2872(12) 0.4461(12) 0.7067(9) 0.064(3) Uani 1 d . .
C26 C 0.3167(10) 0.3868(10) 0.6270(7) 0.051(2) Uani 1 d . .
H0F H 0.2562(10) 0.4071(10) 0.5799(7) 0.061 Uiso 1 calc R .
C31 C 0.8105(8) 0.0862(9) 0.5700(6) 0.041(2) Uani 1 d . .
C32 C 0.8005(10) 0.0073(11) 0.6787(8) 0.053(2) Uani 1 d . .
H0C H 0.7441(10) -0.0786(11) 0.7136(8) 0.063 Uiso 1 calc R .
C33 C 0.8720(10) 0.0528(12) 0.7367(7) 0.054(2) Uani 1 d . .
C34 C 0.9540(11) 0.1770(14) 0.6901(9) 0.066(3) Uani 1 d . .
H0I H 1.0018(11) 0.2090(14) 0.7297(9) 0.080 Uiso 1 calc R .
C35 C 0.9630(12) 0.2525(14) 0.5826(9) 0.074(3) Uani 1 d . .
C36 C 0.8956(11) 0.2129(12) 0.5222(8) 0.063(3) Uani 1 d . .
H0K H 0.9057(11) 0.2700(12) 0.4486(8) 0.075 Uiso 1 calc R .
C41 C 0.6117(9) -0.2922(8) 0.7162(6) 0.040(2) Uani 1 d . .
C42 C 0.5407(11) -0.2786(10) 0.8165(7) 0.052(2) Uani 1 d . .
H0D H 0.4517(11) -0.2283(10) 0.8242(7) 0.063 Uiso 1 calc R .
C43 C 0.5979(12) -0.3370(12) 0.9037(7) 0.063(3) Uani 1 d . .
C44 C 0.7237(12) -0.4173(15) 0.8973(9) 0.077(3) Uani 1 d . .
H0M H 0.7612(12) -0.4596(15) 0.9584(9) 0.092 Uiso 1 calc R .
C45 C 0.7935(12) -0.4345(12) 0.7998(9) 0.067(3) Uani 1 d . .
C46 C 0.7382(10) -0.3753(11) 0.7113(8) 0.055(2) Uani 1 d . .
H0H H 0.7866(10) -0.3912(11) 0.6459(8) 0.066 Uiso 1 calc R .
F10 F 0.2310(26) 0.0347(23) 0.9834(14) 0.107(7) Uani 0.408(9) d P .
F11 F 0.0059(14) -0.3603(14) 0.9897(9) 0.094(4) Uani 0.592(9) d P .
F20 F 0.5667(25) 0.2946(24) 0.8393(16) 0.107(7) Uani 0.408(9) d P .
F21 F 0.1640(13) 0.5289(13) 0.7170(9) 0.087(4) Uani 0.592(9) d P .
F30 F 0.8474(20) -0.0209(22) 0.8408(14) 0.090(5) Uani 0.408(9) d P .
F31 F 1.0353(15) 0.3852(14) 0.5332(9) 0.102(5) Uani 0.592(9) d P .
F40 F 0.5309(15) -0.3137(19) 0.9963(9) 0.111(5) Uani 0.592(9) d P .
F41 F 0.9175(17) -0.5057(19) 0.7878(13) 0.082(5) Uani 0.408(9) d P .

loop_
_atom_type_symbol
_atom_type_description
_atom_type_scat_dispersion_real
_atom_type_scat_dispersion_imag
_atom_type_scat_source
C C 0.0033 0.0016 'International Tables Vol C Tables 4.2.6.8 and 6.1.1.4'
H H 0.0000 0.0000 'International Tables Vol C Tables 4.2.6.8 and 6.1.1.4'
N N 0.0061 0.0033 'International Tables Vol C Tables 4.2.6.8 and 6.1.1.4'
F F 0.0171 0.0103 'International Tables Vol C Tables 4.2.6.8 and 6.1.1.4'
Cr Cr 0.3209 0.6236 'International Tables Vol C Tables 4.2.6.8 and 6.1.1.4'

loop_
_geom_angle_atom_site_label_1
_geom_angle_atom_site_label_2
_geom_angle_atom_site_label_3
_geom_angle
_geom_angle_site_symmetry_1
_geom_angle_site_symmetry_3
_geom_angle_publ_flag
Cr1 Cr1 N4 94.5(2) 2_656 . ?
Cr1 Cr1 N1 95.5(2) 2_656 . ?
N4 Cr1 N1 89.5(3) . . ?
Cr1 Cr1 N3 94.5(2) 2_656 . ?
N4 Cr1 N3 89.4(3) . . ?
N1 Cr1 N3 169.9(2) . . ?
Cr1 Cr1 N2 95.4(2) 2_656 . ?
N4 Cr1 N2 170.1(2) . . ?
N1 Cr1 N2 90.0(3) . . ?
N3 Cr1 N2 89.4(3) . . ?
C03 N1 C1 116.5(7) 2_656 . ?
C03 N1 Cr1 115.6(5) 2_656 . ?
C1 N1 Cr1 127.2(5) . . ?
C02 N2 C21 118.1(7) . . ?
C02 N2 Cr1 113.6(5) . . ?
C21 N2 Cr1 126.9(5) . . ?
C03 N3 C31 116.8(7) . . ?
C03 N3 Cr1 116.0(6) . . ?
C31 N3 Cr1 126.0(5) . . ?
C02 N4 C41 118.3(7) 2_656 . ?
C02 N4 Cr1 115.1(5) 2_656 . ?
C41 N4 Cr1 125.1(5) . . ?
C6 C1 C2 117.1(8) . . ?
C6 C1 N1 120.7(8) . . ?
C2 C1 N1 122.0(8) . . ?
N4 C02 N2 121.2(7) 2_656 . ?
C3 C2 C1 121.2(9) . . ?
N1 C03 N3 118.3(8) 2_656 . ?
F11 C3 C2 121.7(11) . . ?
F11 C3 C4 116.5(10) . . ?
C2 C3 C4 121.8(10) . . ?
C5 C4 C3 118.0(9) . . ?
F10 C5 C4 118.1(13) . . ?
F10 C5 C6 120.8(13) . . ?
C4 C5 C6 121.1(10) . . ?
C5 C6 C1 120.8(10) . . ?
C26 C21 C22 118.1(8) . . ?
C26 C21 N2 121.9(7) . . ?
C22 C21 N2 119.9(7) . . ?
C23 C22 C21 119.9(9) . . ?
F20 C23 C22 119.0(13) . . ?
F20 C23 C24 118.5(12) . . ?
C22 C23 C24 122.1(9) . . ?
C25 C24 C23 115.9(8) . . ?
C26 C25 F21 116.7(10) . . ?
C26 C25 C24 124.0(9) . . ?
F21 C25 C24 119.3(9) . . ?
C25 C26 C21 120.0(9) . . ?
C32 C31 C36 117.2(8) . . ?
C32 C31 N3 120.8(8) . . ?
C36 C31 N3 121.7(8) . . ?
C33 C32 C31 121.0(9) . . ?
F30 C33 C34 121.0(12) . . ?
F30 C33 C32 117.1(13) . . ?
C34 C33 C32 121.7(9) . . ?
C33 C34 C35 116.4(9) . . ?
C36 C35 C34 124.4(11) . . ?
C36 C35 F31 116.4(11) . . ?
C34 C35 F31 118.9(10) . . ?
C35 C36 C31 119.4(10) . . ?
C46 C41 C42 116.9(8) . . ?
C46 C41 N4 122.5(7) . . ?
C42 C41 N4 120.6(8) . . ?
C43 C42 C41 121.1(9) . . ?
F40 C43 C42 119.2(11) . . ?
F40 C43 C44 119.6(10) . . ?
C42 C43 C44 121.2(10) . . ?
C45 C44 C43 118.4(9) . . ?
F41 C45 C46 117.9(11) . . ?
F41 C45 C44 121.1(11) . . ?
C46 C45 C44 121.0(10) . . ?
C45 C46 C41 121.2(9) . . ?

loop_
_geom_bond_atom_site_label_1
_geom_bond_atom_site_label_2
_geom_bond_distance
_geom_bond_site_symmetry_2
_geom_bond_publ_flag
Cr1 Cr1 1.918(2) 2_656 y
Cr1 N4 2.053(7) . y
Cr1 N1 2.057(6) . y
Cr1 N3 2.059(7) . y
Cr1 N2 2.065(6) . y
N1 C03 1.321(11) 2_656 ?
N1 C1 1.422(10) . ?
N2 C02 1.306(10) . ?
N2 C21 1.425(9) . ?
N3 C03 1.333(10) . ?
N3 C31 1.411(10) . ?
N4 C02 1.304(10) 2_656 ?
N4 C41 1.420(10) . ?
C1 C6 1.386(13) . ?
C1 C2 1.402(13) . ?
C02 N4 1.304(10) 2_656 ?
C2 C3 1.347(13) . ?
C03 N1 1.321(11) 2_656 ?
C3 F11 1.306(15) . ?
C3 C4 1.38(2) . ?
C4 C5 1.37(2) . ?
C5 F10 1.28(2) . ?
C5 C6 1.384(13) . ?
C21 C26 1.384(12) . ?
C21 C22 1.403(12) . ?
C22 C23 1.374(13) . ?
C23 F20 1.33(2) . ?
C23 C24 1.393(14) . ?
C24 C25 1.373(15) . ?
C25 C26 1.352(12) . ?
C25 F21 1.365(14) . ?
C31 C32 1.385(12) . ?
C31 C36 1.396(13) . ?
C32 C33 1.378(13) . ?
C33 F30 1.31(2) . ?
C33 C34 1.36(2) . ?
C34 C35 1.37(2) . ?
C35 C36 1.347(14) . ?
C35 F31 1.380(15) . ?
C41 C46 1.389(12) . ?
C41 C42 1.393(12) . ?
C42 C43 1.361(13) . ?
C43 F40 1.333(15) . ?
C43 C44 1.37(2) . ?
C44 C45 1.37(2) . ?
C45 F41 1.32(2) . ?
C45 C46 1.367(13) . ?
